data_4026751
loop_
_publ_author_name
'Anna L. Win-Mason'
'Seino A. K. Jongkees'
'Stephen G. Withers'
'Peter C. Tyler'
'Mattie S. M. Timmer'
'Bridget L. Stocker'

_publ_section_title
;
 Stereoselective Total Synthesis of Aminoiminohexitols via Carbamate
 Annulation
;
_journal_name_full 'Journal of Organic Chemistry'
_journal_page_first 9611
_journal_page_last 9621
_journal_paper_doi 10.1021/jo201151b
_journal_volume 76
_journal_year 2011
_chemical_absolute_configuration anti
_chemical_formula_moiety 'C21 H20 N2 O4'
_chemical_formula_sum 'C21 H20 N2 O4'
_chemical_formula_weight 364.14
_chemical_melting_point 360.6
_chemical_name_systematic 6,7-dibenzyloxy-3-oxo-tetrahydro-pyrrolo[1,2-c]oxaza-5-carbonitrile
_space_group_crystal_system orthorhombic
_space_group_IT_number 19
_space_group_name_Hall 'P 2ac 2ab'
_space_group_name_H-M_alt 'P 21 21 21'
_symmetry_space_group_name_Hall 'P 2ac 2ab'
_symmetry_space_group_name_H-M 'P 21 21 21'
_audit_creation_date 2011-05-31
_audit_creation_method
;
  Olex2 1.1
  (compiled 2011.02.15 svn.r1672, GUI svn.r3494)
;
_cell_angle_alpha 90.0
_cell_angle_beta 90.0
_cell_angle_gamma 90.0
_cell_formula_units_Z 4
_cell_length_a 5.6331(3)
_cell_length_b 9.5901(6)
_cell_length_c 32.6895(19)
_cell_measurement_reflns_used 3094
_cell_measurement_temperature 296.15
_cell_measurement_theta_max 19.73
_cell_measurement_theta_min 2.21
_cell_volume 1765.95(18)
_computing_data_reduction 'SAINT v7.53A (Bruker, 2008)'
_computing_molecular_graphics
;
O. V. Dolomanov, L. J. Bourhis, R. J. Gildea, J. A. K. Howard and H. Puschmann,
OLEX2: a complete structure solution, refinement and analysis program.
J. Appl. Cryst. (2009). 42, 339-341.
;
_computing_publication_material
;
O. V. Dolomanov, L. J. Bourhis, R. J. Gildea, J. A. K. Howard and H. Puschmann,
OLEX2: a complete structure solution, refinement and analysis program.
J. Appl. Cryst. (2009). 42, 339-341.
;
_computing_structure_solution 'smtbx-flip (Bourhis, 2008)'
_diffrn_ambient_temperature 296.15
_diffrn_measured_fraction_theta_full 0.981263
_diffrn_measurement_device_type 'Bruker APEX-II CCD'
_diffrn_measurement_method '\f and \w scans'
_diffrn_radiation_monochromator graphite
_diffrn_radiation_type MoK\a
_diffrn_radiation_wavelength 0.71073
_diffrn_reflns_av_R_equivalents 0.1006
_diffrn_reflns_av_unetI/netI 0.0717
_diffrn_reflns_limit_h_max 7
_diffrn_reflns_limit_h_min -7
_diffrn_reflns_limit_k_max 12
_diffrn_reflns_limit_k_min 0
_diffrn_reflns_limit_l_max 40
_diffrn_reflns_limit_l_min 0
_diffrn_reflns_number 34872
_diffrn_reflns_theta_full 26.7138200828
_diffrn_reflns_theta_max 26.71
_diffrn_reflns_theta_min 1.87
_diffrn_source_current 30.0
_diffrn_source_power 1.35
_diffrn_source_voltage 45.0
_diffrn_standards_number 0
_exptl_absorpt_coefficient_mu 0.096
_exptl_absorpt_correction_T_max 0.7454
_exptl_absorpt_correction_T_min 0.6179
_exptl_absorpt_correction_type gaussian
_exptl_absorpt_process_details
;
 SADABS-2008/1 (Bruker,2008) was used for absorption correction.
 R(int) was 0.0739 before and 0.0634 after correction.
 The Ratio of minimum to maximum transmission is 0.828950898846.
 The \l/2 correction factor is 0.0015
;
_exptl_crystal_colour orange
_exptl_crystal_colour_primary orange
_exptl_crystal_density_diffrn 1.370
_exptl_crystal_description plate
_exptl_crystal_size_max 0.43
_exptl_crystal_size_mid 0.36
_exptl_crystal_size_min 0.01
_refine_diff_density_max 0.417569
_refine_diff_density_min -0.435305
_refine_diff_density_rms 0.114016
_refine_ls_d_res_high 0.790518
_refine_ls_d_res_low 9.202273
_refine_ls_goodness_of_fit_ref 0.976826
_refine_ls_matrix_type full
_refine_ls_number_constraints 37
_refine_ls_number_parameters 246
_refine_ls_number_reflns 3666
_refine_ls_number_restraints 0
_refine_ls_restrained_S_all 0.976826
_refine_ls_R_factor_all 0.084563
_refine_ls_R_factor_gt 0.051163
_refine_ls_shift/su_max 0.0237
_refine_ls_shift/su_mean 0.0026
_refine_ls_structure_factor_coef Fsqd
_refine_ls_weighting_details 'w=1/[\s^2^(Fo^2^)+(0.0896P)^2^] where P=(Fo^2^+2Fc^2^)/3'
_refine_ls_weighting_scheme calc
_refine_ls_wR_factor_ref 0.102433
_reflns_number_gt 2673
_reflns_number_total 3666
_reflns_threshold_expression I>2u(I)
_cod_data_source_file jo201151b_si_003.cif
_cod_data_source_block ALWC
_cod_database_code 4026751

loop_
_space_group_symop_id
_space_group_symop_operation_xyz
1 x,y,z
2 x+1/2,-y+1/2,-z
3 -x,y+1/2,-z+1/2
4 -x+1/2,-y,z+1/2

loop_
_atom_site_label
_atom_site_type_symbol
_atom_site_fract_x
_atom_site_fract_y
_atom_site_fract_z
_atom_site_U_iso_or_equiv
_atom_site_adp_type
_atom_site_occupancy
O2 O 0.7632(4) 0.6658(2) 0.39639(6) 0.0243(5) Uani 1.000000
O1 O 0.4776(3) 0.4170(2) 0.38298(7) 0.0220(5) Uani 1.000000
O4 O 0.2074(4) 0.4066(2) 0.48234(7) 0.0265(5) Uani 1.000000
N1 N 0.6040(4) 0.3868(3) 0.46475(8) 0.0191(6) Uani 1.000000
O3 O 0.3434(4) 0.2193(2) 0.44807(6) 0.0234(5) Uani 1.000000
C6 C 0.3707(6) 0.3440(3) 0.46670(9) 0.0213(7) Uani 1.000000
N2 N 0.8594(5) 0.6477(3) 0.52345(8) 0.0278(7) Uani 1.000000
C8 C 0.7191(5) 0.4127(3) 0.39657(9) 0.0201(7) Uani 1.000000
C9 C 0.8822(5) 0.9018(3) 0.38309(9) 0.0208(7) Uani 1.000000
C10 C 1.0642(6) 1.1157(3) 0.35996(10) 0.0256(7) Uani 1.000000
C11 C 1.0597(6) 1.0018(3) 0.38610(10) 0.0257(7) Uani 1.000000
C12 C 0.7688(5) 0.5964(3) 0.49595(10) 0.0235(7) Uani 1.000000
C13 C 0.7084(6) 0.9168(4) 0.35281(9) 0.0254(7) Uani 1.000000
C14 C 0.8898(6) 0.4948(4) 0.26328(10) 0.0310(8) Uani 1.000000
C15 C 0.8920(6) 1.1295(3) 0.32967(10) 0.0250(7) Uani 1.000000
C16 C 0.5585(5) 0.4599(3) 0.30939(10) 0.0237(7) Uani 1.000000
C17 C 0.7963(5) 0.5439(3) 0.41967(9) 0.0201(7) Uani 1.000000
C18 C 0.7145(6) 1.0306(3) 0.32637(10) 0.0241(7) Uani 1.000000
C19 C 0.8083(6) 0.3880(4) 0.23862(10) 0.0312(8) Uani 1.000000
C20 C 0.4765(6) 0.3531(3) 0.28405(10) 0.0256(8) Uani 1.000000
C21 C 0.6010(6) 0.3174(4) 0.24886(10) 0.0302(8) Uani 1.000000
C22 C 0.7650(6) 0.5298(4) 0.29859(10) 0.0264(7) Uani 1.000000
C23 C 0.6477(5) 0.5365(3) 0.46008(9) 0.0203(7) Uani 1.000000
C24 C 0.4227(6) 0.5009(4) 0.34724(9) 0.0244(7) Uani 1.000000
C25 C 0.5660(5) 0.1789(4) 0.42909(10) 0.0232(7) Uani 1.000000
C26 C 0.7226(5) 0.3079(3) 0.43178(9) 0.0192(7) Uani 1.000000
C27 C 0.8785(6) 0.7852(3) 0.41399(10) 0.0271(8) Uani 1.000000
H13 H 0.5886(6) 0.8506(4) 0.35035(9) 0.0305(9) Uiso 1.000000
H18 H 0.5984(6) 1.0401(3) 0.30634(10) 0.0289(8) Uiso 1.000000
H15 H 0.8963(6) 1.2048(3) 0.31176(10) 0.0300(9) Uiso 1.000000
H10 H 1.1822(6) 1.1829(3) 0.36266(10) 0.0307(9) Uiso 1.000000
H11 H 1.1771(6) 0.9923(3) 0.40590(10) 0.0308(9) Uiso 1.000000
H22 H 0.8209(6) 0.6013(4) 0.31523(10) 0.0317(9) Uiso 1.000000
H14 H 1.0272(6) 0.5431(4) 0.25632(10) 0.0372(10) Uiso 1.000000
H19 H 0.8921(6) 0.3633(4) 0.21520(10) 0.0374(10) Uiso 1.000000
H21 H 0.5454(6) 0.2461(4) 0.23211(10) 0.0363(10) Uiso 1.000000
H20 H 0.3379(6) 0.3055(3) 0.29075(10) 0.0308(9) Uiso 1.000000
H8 H 0.8295(5) 0.3877(3) 0.37459(9) 0.0241(8) Uiso 1.000000
H17 H 0.9650(5) 0.5355(3) 0.42655(9) 0.0241(8) Uiso 1.000000
H23 H 0.4961(5) 0.5846(3) 0.45598(9) 0.0244(8) Uiso 1.000000
H24a H 0.2549(9) 0.490(3) 0.34142(17) 0.0293(9) Uiso 1.000000
H24b H 0.463(5) 0.5969(9) 0.35358(16) 0.0293(9) Uiso 1.000000
H25a H 0.6375(5) 0.1045(18) 0.4450(7) 0.0278(8) Uiso 1.000000
H25b H 0.538(2) 0.157(3) 0.40053(17) 0.0278(8) Uiso 1.000000
H26 H 0.8856(5) 0.2833(3) 0.43939(9) 0.0230(8) Uiso 1.000000
H27a H 0.801(5) 0.8140(6) 0.4391(5) 0.0325(9) Uiso 1.000000
H27b H 1.0377(15) 0.7623(8) 0.4231(9) 0.0325(9) Uiso 1.000000

loop_
_atom_site_aniso_label
_atom_site_aniso_U_11
_atom_site_aniso_U_22
_atom_site_aniso_U_33
_atom_site_aniso_U_12
_atom_site_aniso_U_13
_atom_site_aniso_U_23
O2 0.0310(12) 0.0191(11) 0.0229(11) -0.0047(10) -0.0040(10) 0.0016(9)
O1 0.0195(10) 0.0265(12) 0.0201(11) -0.0007(9) -0.0023(8) 0.0041(10)
O4 0.0222(11) 0.0320(13) 0.0253(12) 0.0026(10) 0.0052(9) -0.0001(11)
N1 0.0186(12) 0.0197(14) 0.0191(13) 0.0011(11) 0.0010(10) 0.0007(11)
O3 0.0239(11) 0.0250(12) 0.0214(11) -0.0032(9) 0.0029(9) -0.0016(10)
C6 0.0246(17) 0.0264(18) 0.0130(15) -0.0021(14) -0.0031(12) 0.0009(13)
N2 0.0281(15) 0.0291(16) 0.0263(16) -0.0030(12) -0.0003(12) -0.0036(13)
C8 0.0179(14) 0.0241(17) 0.0184(16) -0.0011(13) -0.0004(12) -0.0006(13)
C9 0.0240(15) 0.0194(16) 0.0190(16) 0.0001(13) 0.0007(12) -0.0012(14)
C10 0.0259(17) 0.0231(18) 0.0279(18) -0.0041(14) -0.0027(14) 0.0018(15)
C11 0.0281(17) 0.0242(18) 0.0247(18) -0.0032(14) -0.0023(13) 0.0021(15)
C12 0.0233(16) 0.0213(16) 0.0260(18) -0.0018(14) 0.0048(14) 0.0022(14)
C13 0.0259(16) 0.0264(18) 0.0239(17) -0.0029(14) -0.0004(13) -0.0030(14)
C14 0.0324(18) 0.036(2) 0.0249(18) -0.0019(16) -0.0003(15) 0.0091(16)
C15 0.0328(17) 0.0235(18) 0.0188(16) 0.0034(14) 0.0044(14) 0.0013(14)
C16 0.0256(17) 0.0241(17) 0.0212(17) 0.0005(13) -0.0036(13) 0.0044(15)
C17 0.0212(15) 0.0181(16) 0.0210(16) -0.0004(12) -0.0013(13) 0.0031(13)
C18 0.0276(16) 0.0240(17) 0.0207(16) 0.0005(14) -0.0023(13) -0.0026(14)
C19 0.0367(19) 0.035(2) 0.0219(18) 0.0051(16) -0.0014(15) 0.0046(16)
C20 0.0249(17) 0.0275(19) 0.0245(18) -0.0028(14) -0.0025(13) 0.0066(15)
C21 0.038(2) 0.0303(19) 0.0223(18) -0.0002(16) -0.0066(15) 0.0007(16)
C22 0.0271(17) 0.0286(18) 0.0235(17) -0.0053(15) -0.0026(13) 0.0030(15)
C23 0.0201(16) 0.0197(16) 0.0211(16) -0.0008(12) -0.0022(12) 0.0003(14)
C24 0.0240(16) 0.0292(19) 0.0200(16) 0.0031(14) -0.0036(12) 0.0041(14)
C25 0.0217(16) 0.0274(18) 0.0203(17) -0.0017(13) 0.0014(13) -0.0011(15)
C26 0.0211(15) 0.0166(16) 0.0197(16) 0.0007(12) 0.0000(12) -0.0024(13)
C27 0.0364(19) 0.0200(17) 0.0249(18) -0.0052(15) -0.0038(15) 0.0001(14)

loop_
_atom_type_symbol
_atom_type_scat_dispersion_real
_atom_type_scat_dispersion_imag
_atom_type_scat_source
H 0.00000 0.00000 'International Tables Volume C Table 6.1.1.4 (pp. 500-502)'
C 0.00347 0.00161 'International Tables Volume C Table 6.1.1.4 (pp. 500-502)'
O 0.01158 0.00611 'International Tables Volume C Table 6.1.1.4 (pp. 500-502)'
N 0.00653 0.00323 'International Tables Volume C Table 6.1.1.4 (pp. 500-502)'

loop_
_geom_angle_atom_site_label_1
_geom_angle_atom_site_label_2
_geom_angle_atom_site_label_3
_geom_angle
C27 O2 C17 112.7(2)
C24 O1 C8 117.9(2)
C23 N1 C6 117.2(3)
C26 N1 C6 108.2(2)
C26 N1 C23 110.5(2)
C25 O3 C6 109.3(2)
N1 C6 O4 126.6(3)
O3 C6 O4 122.8(3)
O3 C6 N1 110.6(3)
C17 C8 O1 113.6(2)
C26 C8 O1 105.3(2)
C26 C8 C17 99.5(2)
C13 C9 C11 118.9(3)
C27 C9 C11 118.4(3)
C27 C9 C13 122.7(3)
C15 C10 C11 120.0(3)
C10 C11 C9 120.9(3)
C23 C12 N2 177.4(3)
C18 C13 C9 120.1(3)
C22 C14 C19 119.6(3)
C18 C15 C10 119.6(3)
C22 C16 C20 118.8(3)
C24 C16 C20 120.7(3)
C24 C16 C22 120.5(3)
C8 C17 O2 112.2(2)
C23 C17 O2 115.0(2)
C23 C17 C8 103.1(2)
C15 C18 C13 120.5(3)
C21 C19 C14 120.0(3)
C21 C20 C16 120.3(3)
C20 C21 C19 120.2(3)
C16 C22 C14 121.1(3)
C12 C23 N1 112.2(3)
C17 C23 N1 102.8(2)
C17 C23 C12 114.0(2)
C16 C24 O1 114.0(3)
C26 C25 O3 105.0(2)
C8 C26 N1 102.0(2)
C25 C26 N1 101.3(2)
C25 C26 C8 118.9(2)
C9 C27 O2 109.2(3)

loop_
_geom_bond_atom_site_label_1
_geom_bond_atom_site_label_2
_geom_bond_distance
O2 C17 1.408(4)
O2 C27 1.436(4)
O1 C8 1.431(3)
O1 C24 1.452(4)
O4 C6 1.212(4)
N1 C6 1.378(4)
N1 C23 1.465(4)
N1 C26 1.476(4)
O3 C6 1.351(4)
O3 C25 1.452(4)
N2 C12 1.145(4)
C8 C17 1.530(4)
C8 C26 1.528(4)
C9 C11 1.389(4)
C9 C13 1.400(4)
C9 C27 1.507(4)
C10 C11 1.387(4)
C10 C15 1.393(4)
C12 C23 1.473(4)
C13 C18 1.393(5)
C14 C19 1.382(5)
C14 C22 1.393(5)
C15 C18 1.382(4)
C16 C20 1.396(4)
C16 C22 1.389(4)
C16 C24 1.507(4)
C17 C23 1.565(4)
C19 C21 1.391(5)
C20 C21 1.390(5)
C25 C26 1.522(4)
